data_8105313
loop_
_publ_author_name
'Zhu, Guangyuan'
'Meng, Miao'

_publ_section_title
;
 The crystal structure tetrakis(\m2-o-chlorobenzoato-\k2
 O:O&#x2032;)-bis(methanol-\k1 O)dirhodium(II), C30H24Cl4O10Rh2
;
_journal_issue 4
_journal_name_full 'Zeitschrift f\"ur Kristallographie - New Crystal Structures'
_journal_page_first 867
_journal_page_last 868
_journal_paper_doi 10.1515/ncrs-2020-0067
_journal_volume 235
_journal_year 2020
_chemical_formula_moiety 'C30 H24 Cl4 O10 Rh2'
_chemical_formula_sum 'C30 H24 Cl4 O10 Rh2'
_chemical_formula_weight 892.14
_chemical_name_systematic
;
The crystal structure of Rhodium(II) o-Chlorobenzoate Dimer with axial 
Methanol Molecules, C~30~H~24~Cl~4~O~10~Rh~2~
;
_space_group_crystal_system monoclinic
_space_group_IT_number 14
_space_group_name_Hall '-P 2yn'
_space_group_name_H-M_alt 'P 1 21/n 1'
_symmetry_Int_Tables_number 14
_atom_sites_solution_primary dual
_cell_angle_alpha 90
_cell_angle_beta 91.780(4)
_cell_angle_gamma 90
_cell_formula_units_Z 2
_cell_length_a 7.5270(4)
_cell_length_b 12.3533(6)
_cell_length_c 17.4904(8)
_cell_measurement_reflns_used 3564
_cell_measurement_temperature 150.00(10)
_cell_measurement_theta_max 73.8840
_cell_measurement_theta_min 6.2070
_cell_volume 1625.53(14)
_computing_cell_refinement 'CrysAlisPro 1.171.39.28b (Rigaku OD, 2015)'
_computing_data_collection 'CrysAlisPro 1.171.39.28b (Rigaku OD, 2015)'
_computing_data_reduction 'CrysAlisPro 1.171.39.28b (Rigaku OD, 2015)'
_computing_molecular_graphics 'Olex2 (Dolomanov et al., 2009)'
_computing_publication_material 'Olex2 (Dolomanov et al., 2009)'
_computing_structure_refinement 'olex2.refine (Bourhis et al., 2015)'
_computing_structure_solution 'ShelXT (Sheldrick, 2015)'
_diffrn_ambient_environment N~2~
_diffrn_ambient_temperature 150.00(10)
_diffrn_detector 'CCD plate'
_diffrn_measured_fraction_theta_full 0.9646
_diffrn_measured_fraction_theta_max 0.9646
_diffrn_measurement_details
;
List of Runs (angles in degrees, time in seconds):

  # Type    Start    End  Width  t~exp~   \w     \q     \k     \f   Frames
--------------------------------------------------------------------------
  1  \w     45.00  83.00   0.50    0.50    --    0.00  38.00-120.00   76
  2  \w     -7.00  18.00   0.50    0.50    --    0.00  38.00-120.00   50
  3  \w    -89.00   7.00   0.50    0.50    --    0.00 -38.00   0.00  192
  4  \w     24.00  51.00   0.50    0.50    --    0.00  38.00  30.00   54
  5  \w     86.00 152.00   0.50    1.00    --   95.20  45.00-180.00  132
  6  \w     76.00 169.00   0.50    1.00    --   95.20  45.00 120.00  186
  7  \w      8.00 118.00   0.50    1.00    --   95.20 -61.00 -90.00  220
  8  \w     76.00 182.00   0.50    1.00    --   95.20  45.00 150.00  212
  9  \w     66.00  91.00   0.50    1.00    --   95.20 -30.00 -60.00   50
 10  \w     76.00 184.00   0.50    1.00    --   95.20  82.00  30.00  216
;
_diffrn_measurement_device 'four-circle diffractometer'
_diffrn_measurement_device_type 'XtaLAB AFC12 (RINC): Kappa dual home/near'
_diffrn_measurement_method '\w scans'
_diffrn_orient_matrix_type 'CrysAlisPro convention (1999,Acta A55,543-557)'
_diffrn_orient_matrix_UB_11 0.1089687000
_diffrn_orient_matrix_UB_12 -0.0987705000
_diffrn_orient_matrix_UB_13 -0.0250316000
_diffrn_orient_matrix_UB_21 -0.0411627000
_diffrn_orient_matrix_UB_22 0.0282704000
_diffrn_orient_matrix_UB_23 -0.0844714000
_diffrn_orient_matrix_UB_31 0.1683838000
_diffrn_orient_matrix_UB_32 0.0707435000
_diffrn_orient_matrix_UB_33 -0.0012038000
_diffrn_radiation_monochromator graphite
_diffrn_radiation_probe x-ray
_diffrn_radiation_type 'Cu K\a'
_diffrn_radiation_wavelength 1.54184
_diffrn_reflns_av_R_equivalents 0.0467
_diffrn_reflns_av_unetI/netI 0.0477
_diffrn_reflns_limit_h_max 9
_diffrn_reflns_limit_h_min -8
_diffrn_reflns_limit_k_max 8
_diffrn_reflns_limit_k_min -15
_diffrn_reflns_limit_l_max 21
_diffrn_reflns_limit_l_min -16
_diffrn_reflns_number 7741
_diffrn_reflns_theta_full 74.0243
_diffrn_reflns_theta_max 74.02
_diffrn_reflns_theta_min 4.38
_diffrn_source 'fine-focus sealed X-ray tube'
_diffrn_source_type 'Enhance (Cu) X-ray Source'
_exptl_absorpt_coefficient_mu 11.726
_exptl_absorpt_correction_T_max 1.00000
_exptl_absorpt_correction_T_min 0.40470
_exptl_absorpt_correction_type multi-scan
_exptl_absorpt_process_details
;
CrysAlisPro 1.171.39.28b (Rigaku Oxford Diffraction, 2015)
Empirical absorption correction using spherical harmonics,
 implemented in SCALE3 ABSPACK scaling algorithm.
;
_exptl_crystal_colour blue
_exptl_crystal_colour_primary blue
_exptl_crystal_density_diffrn 1.8226
_exptl_crystal_description needle
_exptl_crystal_F_000 889.8180
_exptl_crystal_size_max 0.1
_exptl_crystal_size_mid 0.05
_exptl_crystal_size_min 0.02
_refine_diff_density_max 2.1227
_refine_diff_density_min -1.9141
_refine_diff_density_rms 0.1619
_refine_ls_d_res_high 0.8019
_refine_ls_d_res_low 10.0887
_refine_ls_goodness_of_fit_ref 1.0278
_refine_ls_hydrogen_treatment mixed
_refine_ls_matrix_type full
_refine_ls_number_constraints 21
_refine_ls_number_parameters 212
_refine_ls_number_reflns 3185
_refine_ls_number_restraints 3
_refine_ls_restrained_S_all 1.0273
_refine_ls_R_factor_all 0.0497
_refine_ls_R_factor_gt 0.0458
_refine_ls_shift/su_max 0.0006
_refine_ls_shift/su_mean 0.0001
_refine_ls_structure_factor_coef Fsqd
_refine_ls_weighting_details 'w=1/[\s^2^(Fo^2^)+(0.0792P)^2^+3.3428P] where P=(Fo^2^+2Fc^2^)/3'
_refine_ls_weighting_scheme calc
_refine_ls_wR_factor_gt 0.1248
_refine_ls_wR_factor_ref 0.1285
_reflns_Friedel_coverage 0.0
_reflns_limit_h_max 8
_reflns_limit_h_min -9
_reflns_limit_k_max 15
_reflns_limit_k_min 0
_reflns_limit_l_max 21
_reflns_limit_l_min -7
_reflns_number_gt 2824
_reflns_number_total 3185
_reflns_threshold_expression I>=2u(I)
_cod_data_source_file suppl_ncrs-2020-0067_suppl.cif
_cod_data_source_block Rh2-2-Cl-2
_cod_original_cell_volume 1625.52(14)
_cod_original_sg_symbol_Hall '-P 2ybc (x-z,y,z)'
_cod_database_code 8105313
_reflns_odcompleteness_completeness 99.64
_reflns_odcompleteness_iscentric 1
_reflns_odcompleteness_theta 66.97
_olex2_refinement_description
;
1. Fixed Uiso
 At 1.2 times of:
  All C(H) groups
 At 1.5 times of:
  All C(H,H,H) groups, All O(H) groups
2. Restrained distances
 O5-H5
 0.85 with sigma of 0.01
 C14-H5
 1.870703 with sigma of 0.02
 Rh1-H5
 2.917619 with sigma of 0.02
3.a Aromatic/amide H refined with riding coordinates:
 C0(H0), C4(H4), C5(H5a), C6(H6), C9(H9), C10(H10), C11(H11), C12(H12)
3.b Idealised Me refined as rotating group:
 C14(H14a,H14b,H14c)
;
_olex2_submission_special_instructions 'No special instructions were received'
_oxdiff_exptl_absorpt_empirical_details
;
Empirical correction (ABSPACK) includes:
- Absorption correction using spherical harmonics
- Frame scaling
;
_oxdiff_exptl_absorpt_empirical_full_max 1.840
_oxdiff_exptl_absorpt_empirical_full_min 0.616

loop_
_space_group_symop_id
_space_group_symop_operation_xyz
1 x,y,z
2 -x+1/2,y+1/2,-z+1/2
3 -x,-y,-z
4 x-1/2,-y-1/2,z-1/2

loop_
_atom_site_label
_atom_site_type_symbol
_atom_site_fract_x
_atom_site_fract_y
_atom_site_fract_z
_atom_site_U_iso_or_equiv
_atom_site_adp_type
_atom_site_occupancy
_atom_site_refinement_flags_posn
Rh1 Rh 0.35549(4) 0.03850(2) 0.505925(16) 0.02537(15) Uani 1.000000 D
Cl1 Cl 0.6057(2) 0.20646(14) 0.28108(8) 0.0614(4) Uani 1.000000 .
Cl2 Cl 0.5212(2) 0.30023(10) 0.67455(8) 0.0516(4) Uani 1.000000 .
O1 O 0.4573(4) 0.1808(3) 0.46988(18) 0.0325(7) Uani 1.000000 .
O2 O 0.7310(4) 0.1097(3) 0.45753(17) 0.0301(7) Uani 1.000000 .
O3 O 0.4278(4) 0.0783(3) 0.61492(16) 0.0304(7) Uani 1.000000 .
O4 O 0.7028(4) 0.0071(3) 0.60403(17) 0.0306(7) Uani 1.000000 .
O5 O 0.0865(4) 0.1225(3) 0.5180(2) 0.0415(8) Uani 1.000000 D
H5 H -0.011(2) 0.111(4) 0.493(2) 0.0622(12) Uiso 1.000000 DR
C0 C 0.7259(9) 0.3750(5) 0.4690(3) 0.0522(14) Uani 1.000000 .
H0 H 0.7242(9) 0.3647(5) 0.5216(3) 0.0627(17) Uiso 1.000000 R
C1 C 0.6172(6) 0.1854(4) 0.4518(2) 0.0307(9) Uani 1.000000 .
C2 C 0.6776(6) 0.2917(4) 0.4209(3) 0.0348(10) Uani 1.000000 .
C3 C 0.6770(7) 0.3100(4) 0.3426(3) 0.0412(11) Uani 1.000000 .
C4 C 0.7268(7) 0.4096(5) 0.3130(3) 0.0496(14) Uani 1.000000 .
H4 H 0.7260(7) 0.4210(5) 0.2604(3) 0.0595(16) Uiso 1.000000 R
C5 C 0.7771(8) 0.4907(5) 0.3627(4) 0.0531(15) Uani 1.000000 .
H5a H 0.8116(8) 0.5574(5) 0.3435(4) 0.0637(18) Uiso 1.000000 R
C6 C 0.7772(11) 0.4745(5) 0.4402(4) 0.0599(17) Uani 1.000000 .
H6 H 0.8115(11) 0.5300(5) 0.4734(4) 0.072(2) Uiso 1.000000 R
C7 C 0.5852(6) 0.0584(4) 0.6390(2) 0.0294(9) Uani 1.000000 .
C8 C 0.6330(6) 0.0987(4) 0.7177(3) 0.0324(9) Uani 1.000000 .
C9 C 0.7097(7) 0.0274(4) 0.7707(3) 0.0394(11) Uani 1.000000 .
H9 H 0.7374(7) -0.0429(4) 0.7561(3) 0.0472(14) Uiso 1.000000 R
C10 C 0.7448(8) 0.0608(5) 0.8451(3) 0.0460(13) Uani 1.000000 .
H10 H 0.7953(8) 0.0126(5) 0.8803(3) 0.0551(15) Uiso 1.000000 R
C11 C 0.7057(7) 0.1653(5) 0.8678(3) 0.0446(12) Uani 1.000000 .
H11 H 0.7274(7) 0.1864(5) 0.9182(3) 0.0535(15) Uiso 1.000000 R
C12 C 0.6352(8) 0.2375(5) 0.8158(3) 0.0446(12) Uani 1.000000 .
H12 H 0.6109(8) 0.3082(5) 0.8306(3) 0.0535(15) Uiso 1.000000 R
C13 C 0.6000(7) 0.2046(4) 0.7405(3) 0.0370(11) Uani 1.000000 .
C14 C 0.0525(8) 0.1838(6) 0.5831(4) 0.0602(18) Uani 1.000000 D
H14a H -0.016(6) 0.247(2) 0.5686(5) 0.090(3) Uiso 1.000000 GR
H14b H -0.013(6) 0.1408(14) 0.6182(13) 0.090(3) Uiso 1.000000 GR
H14c H 0.1630(8) 0.206(4) 0.6070(17) 0.090(3) Uiso 1.000000 GR

loop_
_atom_site_aniso_label
_atom_site_aniso_U_11
_atom_site_aniso_U_22
_atom_site_aniso_U_33
_atom_site_aniso_U_12
_atom_site_aniso_U_13
_atom_site_aniso_U_23
Rh1 0.0284(2) 0.0250(2) 0.0225(2) 0.00009(11) -0.00285(13) 0.00012(11)
Cl1 0.0887(11) 0.0638(9) 0.0318(6) -0.0092(8) 0.0052(6) -0.0028(6)
Cl2 0.0741(9) 0.0299(6) 0.0499(8) -0.0024(6) -0.0113(6) -0.0004(5)
O1 0.0321(17) 0.0291(16) 0.0362(17) 0.0025(13) -0.0011(13) 0.0039(13)
O2 0.0272(15) 0.0318(16) 0.0312(16) -0.0012(13) -0.0014(12) -0.0001(12)
O3 0.0343(17) 0.0321(16) 0.0245(15) 0.0012(13) -0.0020(12) -0.0039(13)
O4 0.0339(17) 0.0336(17) 0.0241(15) 0.0011(14) -0.0056(12) -0.0019(13)
O5 0.0275(16) 0.051(2) 0.0456(19) 0.0063(15) -0.0059(14) -0.0148(17)
C0 0.077(4) 0.039(3) 0.040(3) -0.009(3) 0.001(3) 0.003(2)
C1 0.041(3) 0.027(2) 0.023(2) -0.0017(18) -0.0047(17) 0.0030(16)
C2 0.038(2) 0.033(2) 0.033(2) 0.0019(19) 0.0001(19) 0.0051(19)
C3 0.046(3) 0.041(3) 0.037(3) 0.006(2) 0.006(2) 0.006(2)
C4 0.048(3) 0.057(3) 0.045(3) 0.007(3) 0.011(2) 0.024(3)
C5 0.053(3) 0.035(3) 0.072(4) 0.000(3) 0.011(3) 0.021(3)
C6 0.086(5) 0.033(3) 0.061(4) -0.013(3) 0.004(3) 0.003(3)
C7 0.035(2) 0.028(2) 0.025(2) -0.0029(18) -0.0028(17) -0.0003(17)
C8 0.033(2) 0.037(2) 0.027(2) -0.0025(19) -0.0025(17) -0.0031(18)
C9 0.045(3) 0.040(3) 0.032(3) 0.004(2) -0.003(2) -0.003(2)
C10 0.052(3) 0.058(3) 0.027(2) 0.001(3) -0.008(2) 0.003(2)
C11 0.051(3) 0.053(3) 0.029(2) -0.015(3) -0.001(2) -0.011(2)
C12 0.058(3) 0.039(3) 0.036(3) -0.013(2) 0.004(2) -0.009(2)
C13 0.041(3) 0.036(3) 0.034(2) -0.006(2) -0.0036(19) -0.004(2)
C14 0.035(3) 0.078(5) 0.067(4) 0.007(3) -0.004(3) -0.035(4)

loop_
_atom_type_symbol
_atom_type_scat_dispersion_real
_atom_type_scat_dispersion_imag
_atom_type_scat_Cromer_Mann_a1
_atom_type_scat_Cromer_Mann_a2
_atom_type_scat_Cromer_Mann_a3
_atom_type_scat_Cromer_Mann_a4
_atom_type_scat_Cromer_Mann_b1
_atom_type_scat_Cromer_Mann_b2
_atom_type_scat_Cromer_Mann_b3
_atom_type_scat_Cromer_Mann_b4
_atom_type_scat_Cromer_Mann_c
_atom_type_scat_source
_atom_type_scat_dispersion_source
H 0.00000 0.00000 0.49300 0.32291 0.14019 0.04081 10.51090 26.12570 3.14236 57.79970 0.0030380000826 'International Tables Volume C Table 6.1.1.4 (pp. 500-502)' 'Henke, Gullikson and Davis, At. Data and Nucl. Data Tables, 1993, 54, 2'
C 0.01920 0.00962 2.31000 1.02000 1.58860 0.86500 20.84390 10.20750 0.56870 51.65120 0.215599998832 'International Tables Volume C Table 6.1.1.4 (pp. 500-502)' 'Henke, Gullikson and Davis, At. Data and Nucl. Data Tables, 1993, 54, 2'
Rh 0.12046 3.64405 19.29570 14.35010 4.73425 1.28918 0.75154 8.21758 25.87490 98.60620 5.32800006866 'International Tables Volume C Table 6.1.1.4 (pp. 500-502)' 'Henke, Gullikson and Davis, At. Data and Nucl. Data Tables, 1993, 54, 2'
O 0.05239 0.03377 3.04850 2.28680 1.54630 0.86700 13.27710 5.70110 0.32390 32.90890 0.250800013542 'International Tables Volume C Table 6.1.1.4 (pp. 500-502)' 'Henke, Gullikson and Davis, At. Data and Nucl. Data Tables, 1993, 54, 2'
Cl 0.36843 0.69943 11.46040 7.19640 6.25560 1.64550 0.01040 1.16620 18.51940 47.77840 -9.55739974976 'International Tables Volume C Table 6.1.1.4 (pp. 500-502)' 'Henke, Gullikson and Davis, At. Data and Nucl. Data Tables, 1993, 54, 2'

loop_
_geom_angle_atom_site_label_1
_geom_angle_atom_site_label_2
_geom_angle_atom_site_label_3
_geom_angle
_geom_angle_site_symmetry_1
_geom_angle_site_symmetry_3
O2 Rh1 O1 176.22(12) 3_656 .
O3 Rh1 O1 89.38(13) . .
O3 Rh1 O2 90.11(13) . 3_656
O4 Rh1 O1 91.07(13) 3_656 .
O4 Rh1 O2 89.20(13) 3_656 3_656
O4 Rh1 O3 176.37(12) 3_656 .
O5 Rh1 O1 88.83(13) . .
O5 Rh1 O2 94.92(13) . 3_656
O5 Rh1 O3 90.92(12) . .
O5 Rh1 O4 92.69(12) . 3_656
C1 O1 Rh1 119.5(3) . .
C1 O2 Rh1 117.5(3) . 3_656
C7 O3 Rh1 119.1(3) . .
C7 O4 Rh1 117.5(3) . 3_656
H5 O5 Rh1 128.6(16) . .
C14 O5 Rh1 120.3(3) . .
C14 O5 H5 109.3(15) . .
C2 C0 H0 119.6(3) . .
C6 C0 H0 119.6(4) . .
C6 C0 C2 120.9(6) . .
O2 C1 O1 126.7(4) . .
C2 C1 O1 115.8(4) . .
C2 C1 O2 117.6(4) . .
C1 C2 C0 121.0(4) . .
C3 C2 C0 118.5(5) . .
C3 C2 C1 120.5(4) . .
C2 C3 Cl1 118.8(4) . .
C4 C3 Cl1 120.0(4) . .
C4 C3 C2 121.2(5) . .
H4 C4 C3 120.6(3) . .
C5 C4 C3 118.9(5) . .
C5 C4 H4 120.6(3) . .
H5a C5 C4 119.6(3) . .
C6 C5 C4 120.8(5) . .
C6 C5 H5a 119.6(4) . .
C5 C6 C0 119.8(6) . .
H6 C6 C0 120.1(4) . .
H6 C6 C5 120.1(4) . .
O4 C7 O3 126.7(4) . .
C8 C7 O3 115.9(4) . .
C8 C7 O4 117.4(4) . .
C9 C8 C7 119.0(4) . .
C13 C8 C7 122.4(4) . .
C13 C8 C9 118.6(4) . .
H9 C9 C8 120.0(3) . .
C10 C9 C8 120.1(5) . .
C10 C9 H9 120.0(3) . .
H10 C10 C9 119.6(3) . .
C11 C10 C9 120.8(5) . .
C11 C10 H10 119.6(3) . .
H11 C11 C10 120.0(3) . .
C12 C11 C10 119.9(5) . .
C12 C11 H11 120.0(3) . .
H12 C12 C11 120.2(3) . .
C13 C12 C11 119.6(5) . .
C13 C12 H12 120.2(3) . .
C8 C13 Cl2 120.5(4) . .
C12 C13 Cl2 118.5(4) . .
C12 C13 C8 120.9(5) . .
H14a C14 O5 109.5 . .
H14b C14 O5 109.5 . .
H14b C14 H14a 109.5 . .
H14c C14 O5 109.5 . .
H14c C14 H14a 109.5 . .
H14c C14 H14b 109.5 . .

loop_
_geom_bond_atom_site_label_1
_geom_bond_atom_site_label_2
_geom_bond_distance
_geom_bond_site_symmetry_2
Rh1 Rh1 2.3892(6) 3_656
Rh1 O1 2.026(3) .
Rh1 O2 2.052(3) 3_656
Rh1 O3 2.027(3) .
Rh1 O4 2.039(3) 3_656
Rh1 O5 2.291(3) .
Cl1 C3 1.745(6) .
Cl2 C13 1.743(5) .
O1 C1 1.255(6) .
O2 C1 1.269(6) .
O3 C7 1.269(5) .
O4 C7 1.262(6) .
O5 H5 0.854(9) .
O5 C14 1.397(7) .
C0 H0 0.9300 .
C0 C2 1.372(7) .
C0 C6 1.387(8) .
C1 C2 1.497(6) .
C2 C3 1.387(7) .
C3 C4 1.391(8) .
C4 H4 0.9300 .
C4 C5 1.372(9) .
C5 H5a 0.9300 .
C5 C6 1.371(10) .
C6 H6 0.9300 .
C7 C8 1.498(6) .
C8 C9 1.391(7) .
C8 C13 1.393(7) .
C9 H9 0.9300 .
C9 C10 1.382(7) .
C10 H10 0.9300 .
C10 C11 1.385(8) .
C11 H11 0.9300 .
C11 C12 1.369(8) .
C12 H12 0.9300 .
C12 C13 1.396(7) .
C14 H14a 0.9600 .
C14 H14b 0.9600 .
C14 H14c 0.9600 .

loop_
_restr_distance_atom_site_label_1
_restr_distance_atom_site_label_2
_restr_distance_site_symmetry_2
_restr_distance_target
_restr_distance_target_weight_param
_restr_distance_diff
Rh1 H5 1 2.9176 0.0200 0.0158
O5 H5 1 0.8500 0.0100 -0.0041
C14 H5 1 1.8707 0.0200 0.0076
